data_7045880
loop_
_publ_author_name
'Capel Berdiell, Izar'
'Warriner, Stuart L.'
'Halcrow, Malcolm A.'

_publ_section_title
;
 Silver(i) complexes of bis- and tris-(pyrazolyl)azine derivatives -
 dimers, coordination polymers and a pentametallic assembly.
;
_journal_issue 15
_journal_name_full 'Dalton transactions (Cambridge, England : 2003)'
_journal_page_first 5269
_journal_page_last 5278
_journal_paper_doi 10.1039/C8DT00640G
_journal_volume 47
_journal_year 2018
_chemical_formula_moiety 'C32 H28 Ag2 N16, 2(B F4), 2(C2 H3 N)'
_chemical_formula_sum 'C36 H34 Ag2 B2 F8 N18'
_chemical_formula_weight 1108.17
_chemical_name_systematic
'Bis[2,4,6-tri(pyrazolyl-1-yl)pyridine]bis(acetonitrile)disilver(I) ditetrafluoroborate bis-acetonitrile solvate'
_space_group_IT_number 14
_space_group_name_Hall '-P 2ybc'
_space_group_name_H-M_alt 'P 1 21/c 1'
_symmetry_cell_setting monoclinic
_symmetry_space_group_name_Hall '-P 2ybc'
_symmetry_space_group_name_H-M 'P 1 21/c 1'
_atom_sites_solution_hydrogens geom
_atom_sites_solution_primary direct
_atom_sites_solution_secondary difmap
_audit_creation_method SHELXL-97
_audit_update_record
;
2018-01-08 deposited with the CCDC.
2018-03-16 downloaded from the CCDC.
;
_cell_angle_alpha 90.00
_cell_angle_beta 93.926(2)
_cell_angle_gamma 90.00
_cell_formula_units_Z 2
_cell_length_a 12.0945(3)
_cell_length_b 6.8744(2)
_cell_length_c 26.4084(6)
_cell_measurement_reflns_used 4310
_cell_measurement_temperature 120(2)
_cell_measurement_theta_max 73.6
_cell_measurement_theta_min 4.74
_cell_volume 2190.51(10)
_computing_cell_refinement 'CrysAlisPro, Agilent Technologies'
_computing_data_collection 'CrysAlisPro, Agilent Technologies'
_computing_data_reduction 'CrysAlisPro, Agilent Technologies'
_computing_molecular_graphics 'XSEED (Barbour, 2001)'
_computing_publication_material 'local program'
_computing_structure_refinement 'SHELXL-97 (Sheldrick, 1997)'
_computing_structure_solution 'SHELXS-97 (Sheldrick, 1990)'
_diffrn_ambient_temperature 120(2)
_diffrn_detector_area_resol_mean 5.3095
_diffrn_measured_fraction_theta_full 0.983
_diffrn_measured_fraction_theta_max 0.964
_diffrn_measurement_device_type 'SuperNova, Dual, Cu at zero, Atlas'
_diffrn_measurement_method '\w scans'
_diffrn_radiation_monochromator mirror
_diffrn_radiation_source 'SuperNova (Cu) X-ray Source'
_diffrn_radiation_type CuK\a
_diffrn_radiation_wavelength 1.54184
_diffrn_reflns_av_R_equivalents 0.0314
_diffrn_reflns_av_sigmaI/netI 0.0384
_diffrn_reflns_limit_h_max 12
_diffrn_reflns_limit_h_min -14
_diffrn_reflns_limit_k_max 7
_diffrn_reflns_limit_k_min -8
_diffrn_reflns_limit_l_max 28
_diffrn_reflns_limit_l_min -32
_diffrn_reflns_number 8334
_diffrn_reflns_theta_full 72.00
_diffrn_reflns_theta_max 73.88
_diffrn_reflns_theta_min 3.35
_diffrn_standards_decay_% 0
_diffrn_standards_interval_count 0
_diffrn_standards_interval_time 0
_diffrn_standards_number 0
_exptl_absorpt_coefficient_mu 7.929
_exptl_absorpt_correction_T_max 1.000
_exptl_absorpt_correction_T_min 0.274
_exptl_absorpt_correction_type multi-scan
_exptl_absorpt_process_details
; 
CrysAlisPro, Agilent Technologies,
Version 1.171.36.24 (release 03-12-2012 CrysAlis171 .NET)
Empirical absorption correction using spherical harmonics,
 implemented in SCALE3 ABSPACK scaling algorithm.
;
_exptl_crystal_colour colourless
_exptl_crystal_density_diffrn 1.680
_exptl_crystal_density_method 'not measured'
_exptl_crystal_description needle
_exptl_crystal_F_000 1104
_exptl_crystal_recrystallization_method 'Re-crystallisation from solvent: Acetonitrile/diethyl ether'
_exptl_crystal_size_max 0.18
_exptl_crystal_size_mid 0.06
_exptl_crystal_size_min 0.05
_refine_diff_density_max 1.572
_refine_diff_density_min -1.078
_refine_diff_density_rms 0.135
_refine_ls_extinction_method none
_refine_ls_goodness_of_fit_ref 1.042
_refine_ls_hydrogen_treatment constr
_refine_ls_matrix_type full
_refine_ls_number_parameters 315
_refine_ls_number_reflns 4291
_refine_ls_number_restraints 36
_refine_ls_restrained_S_all 1.049
_refine_ls_R_factor_all 0.0644
_refine_ls_R_factor_gt 0.0573
_refine_ls_shift/su_max 0.000
_refine_ls_shift/su_mean 0.000
_refine_ls_structure_factor_coef Fsqd
_refine_ls_weighting_details 'calc w=1/[\s^2^(Fo^2^)+(0.0922P)^2^+2.3992P] where P=(Fo^2^+2Fc^2^)/3'
_refine_ls_weighting_scheme calc
_refine_ls_wR_factor_gt 0.1534
_refine_ls_wR_factor_ref 0.1615
_reflns_number_gt 3686
_reflns_number_total 4291
_reflns_threshold_expression >2sigma(I)
_cod_data_source_file c8dt00640g2.cif
_cod_data_source_block ic1-643b
_cod_depositor_comments 'Adding full bibliography for 7045878--7045888.cif.'
_cod_original_sg_symbol_H-M 'P 21/c'
_cod_database_code 7045880

loop_
_symmetry_equiv_pos_as_xyz
'x, y, z'
'-x, y+1/2, -z+1/2'
'-x, -y, -z'
'x, -y-1/2, z-1/2'

loop_
_atom_site_label
_atom_site_type_symbol
_atom_site_fract_x
_atom_site_fract_y
_atom_site_fract_z
_atom_site_U_iso_or_equiv
_atom_site_adp_type
_atom_site_occupancy
_atom_site_symmetry_multiplicity
_atom_site_calc_flag
_atom_site_refinement_flags
_atom_site_disorder_assembly
_atom_site_disorder_group
Ag1 Ag 0.38168(3) 0.18084(6) 0.401437(13) 0.06174(18) Uani 1 1 d . . .
N2 N 0.4331(3) 0.2318(5) 0.49163(13) 0.0373(7) Uani 1 1 d . . .
C3 C 0.3559(3) 0.2532(6) 0.52446(16) 0.0382(8) Uani 1 1 d . . .
C4 C 0.3774(4) 0.3030(6) 0.57521(17) 0.0400(9) Uani 1 1 d . . .
H4 H 0.3201 0.3136 0.5979 0.048 Uiso 1 1 calc R . .
C5 C 0.4886(4) 0.3367(6) 0.59067(16) 0.0387(8) Uani 1 1 d . . .
C6 C 0.5716(4) 0.3129(6) 0.55740(16) 0.0382(8) Uani 1 1 d . . .
H6 H 0.6476 0.3309 0.5679 0.046 Uiso 1 1 calc R . .
C7 C 0.5373(3) 0.2613(6) 0.50812(16) 0.0371(8) Uani 1 1 d . . .
N8 N 0.2463(3) 0.2258(6) 0.50452(14) 0.0431(8) Uani 1 1 d . . .
N9 N 0.2259(4) 0.1571(6) 0.45639(16) 0.0530(10) Uani 1 1 d . . .
C10 C 0.1174(5) 0.1449(9) 0.4504(2) 0.0618(14) Uani 1 1 d . . .
H10 H 0.0783 0.1010 0.4202 0.074 Uiso 1 1 calc R . .
C11 C 0.0664(4) 0.2035(9) 0.4934(2) 0.0634(14) Uani 1 1 d . . .
H11 H -0.0109 0.2072 0.4977 0.076 Uiso 1 1 calc R . .
C12 C 0.1499(4) 0.2547(8) 0.5280(2) 0.0520(11) Uani 1 1 d . . .
H12 H 0.1429 0.3008 0.5615 0.062 Uiso 1 1 calc R . .
N13 N 0.6156(3) 0.2377(5) 0.47087(13) 0.0390(7) Uani 1 1 d . . .
N14 N 0.5789(3) 0.2006(6) 0.42193(15) 0.0458(8) Uani 1 1 d . . .
C15 C 0.6701(5) 0.1959(7) 0.3969(2) 0.0542(12) Uani 1 1 d . . .
H15 H 0.6709 0.1726 0.3615 0.065 Uiso 1 1 calc R . .
C16 C 0.7652(4) 0.2293(9) 0.4291(2) 0.0579(12) Uani 1 1 d . . .
H16 H 0.8399 0.2329 0.4202 0.069 Uiso 1 1 calc R . .
C17 C 0.7273(4) 0.2555(8) 0.47560(19) 0.0499(10) Uani 1 1 d . . .
H17 H 0.7712 0.2816 0.5061 0.060 Uiso 1 1 calc R . .
N18 N 0.5161(3) 0.3944(6) 0.64095(14) 0.0436(8) Uani 1 1 d . . .
N19 N 0.6054(3) 0.5095(6) 0.65211(15) 0.0500(9) Uani 1 1 d . . .
C20 C 0.6085(5) 0.5322(8) 0.70162(18) 0.0574(12) Uani 1 1 d . . .
H20 H 0.6635 0.6057 0.7205 0.069 Uiso 1 1 calc R . .
C21 C 0.5220(5) 0.4364(9) 0.72308(19) 0.0641(14) Uani 1 1 d . . .
H21 H 0.5069 0.4327 0.7579 0.077 Uiso 1 1 calc R . .
C22 C 0.4636(5) 0.3487(8) 0.68347(19) 0.0562(12) Uani 1 1 d . . .
H22 H 0.3990 0.2711 0.6851 0.067 Uiso 1 1 calc R . .
N23 N 0.3118(5) 0.0055(8) 0.3348(2) 0.0756(14) Uani 1 1 d . . .
C24 C 0.2584(5) -0.0524(9) 0.3025(2) 0.0644(14) Uani 1 1 d . . .
C25 C 0.1894(8) -0.1281(12) 0.2585(3) 0.098(3) Uani 1 1 d . . .
H25A H 0.2090 -0.0613 0.2276 0.147 Uiso 1 1 calc R . .
H25B H 0.1110 -0.1053 0.2637 0.147 Uiso 1 1 calc R . .
H25C H 0.2024 -0.2681 0.2551 0.147 Uiso 1 1 calc R . .
B26A B 0.8538(13) 0.608(3) 0.8185(6) 0.045(12) Uiso 0.34 1 d PD A 1
F27A F 0.8519(11) 0.7663(19) 0.8510(5) 0.073(3) Uiso 0.34 1 d PD A 1
F28A F 0.7431(7) 0.5475(15) 0.8072(4) 0.046(2) Uiso 0.34 1 d PD A 1
F29A F 0.8984(12) 0.656(2) 0.7735(4) 0.067(3) Uiso 0.34 1 d PD A 1
F30A F 0.9104(10) 0.4548(18) 0.8397(5) 0.081(3) Uiso 0.34 1 d PD A 1
B26B B 0.8603(13) 0.652(3) 0.8194(6) 0.049(9) Uiso 0.33 1 d PD B 2
F27B F 0.8294(10) 0.8229(16) 0.8431(4) 0.056(3) Uiso 0.33 1 d PD B 2
F28B F 0.7634(12) 0.572(3) 0.7974(6) 0.098(6) Uiso 0.33 1 d PD B 2
F29B F 0.9327(10) 0.6985(18) 0.7839(4) 0.067(3) Uiso 0.33 1 d PD B 2
F30B F 0.9129(10) 0.5215(19) 0.8541(5) 0.070(3) Uiso 0.33 1 d PD B 2
B26C B 0.8570(16) 0.625(3) 0.8164(7) 0.06(2) Uiso 0.33 1 d PD C 3
F27C F 0.8084(13) 0.764(2) 0.8453(5) 0.081(4) Uiso 0.33 1 d PD C 3
F28C F 0.7786(13) 0.480(2) 0.8054(6) 0.104(5) Uiso 0.33 1 d PD C 3
F29C F 0.8807(12) 0.713(2) 0.7710(5) 0.078(4) Uiso 0.33 1 d PD C 3
F30C F 0.9478(12) 0.546(2) 0.8422(6) 0.105(5) Uiso 0.33 1 d PD C 3
C31A C 0.9231(10) 0.5539(17) 0.6639(4) 0.072(3) Uiso 0.64 1 d PD D 1
H31A H 0.8680 0.5331 0.6889 0.108 Uiso 0.64 1 calc PR D 1
H31B H 0.9231 0.6912 0.6540 0.108 Uiso 0.64 1 calc PR D 1
H31C H 0.9967 0.5180 0.6788 0.108 Uiso 0.64 1 calc PR D 1
C32A C 0.8961(12) 0.436(2) 0.6201(5) 0.066(4) Uiso 0.64 1 d PD D 1
N33A N 0.8671(10) 0.3543(16) 0.5847(4) 0.088(3) Uiso 0.64 1 d PD D 1
C31B C 0.964(2) 0.575(4) 0.6569(9) 0.094(7) Uiso 0.36 1 d PD E 2
H31D H 0.9168 0.6888 0.6610 0.141 Uiso 0.36 1 calc PR E 2
H31E H 1.0384 0.6190 0.6489 0.141 Uiso 0.36 1 calc PR E 2
H31F H 0.9701 0.5000 0.6885 0.141 Uiso 0.36 1 calc PR E 2
C32B C 0.9152(19) 0.450(3) 0.6143(8) 0.064(7) Uiso 0.36 1 d PD E 2
N33B N 0.8429(18) 0.326(3) 0.6082(10) 0.103(6) Uiso 0.36 1 d PD E 2

loop_
_atom_site_aniso_label
_atom_site_aniso_U_11
_atom_site_aniso_U_22
_atom_site_aniso_U_33
_atom_site_aniso_U_23
_atom_site_aniso_U_13
_atom_site_aniso_U_12
Ag1 0.0708(3) 0.0763(3) 0.0367(2) -0.00287(16) -0.00711(16) -0.01882(19)
N2 0.0408(17) 0.0353(17) 0.0353(17) 0.0016(13) -0.0012(13) -0.0026(14)
C3 0.040(2) 0.0346(19) 0.039(2) 0.0053(16) -0.0019(16) -0.0050(16)
C4 0.040(2) 0.039(2) 0.042(2) 0.0027(16) 0.0023(17) -0.0028(16)
C5 0.047(2) 0.0330(19) 0.036(2) 0.0056(15) -0.0011(16) -0.0004(16)
C6 0.040(2) 0.039(2) 0.035(2) 0.0036(15) -0.0041(16) -0.0012(16)
C7 0.042(2) 0.0306(18) 0.039(2) 0.0038(16) 0.0029(16) -0.0003(16)
N8 0.0415(18) 0.046(2) 0.0411(19) 0.0025(15) -0.0026(15) -0.0088(15)
N9 0.051(2) 0.064(3) 0.043(2) 0.0017(18) -0.0106(17) -0.0128(19)
C10 0.053(3) 0.074(3) 0.056(3) 0.009(3) -0.015(2) -0.018(3)
C11 0.040(2) 0.080(4) 0.068(3) 0.008(3) -0.006(2) -0.014(2)
C12 0.040(2) 0.059(3) 0.056(3) 0.002(2) 0.001(2) -0.003(2)
N13 0.0394(17) 0.0404(17) 0.0368(17) 0.0028(14) -0.0001(14) 0.0012(14)
N14 0.053(2) 0.048(2) 0.0365(19) -0.0034(15) 0.0020(16) 0.0017(16)
C15 0.062(3) 0.058(3) 0.044(3) -0.001(2) 0.014(2) 0.006(2)
C16 0.048(3) 0.067(3) 0.060(3) 0.005(3) 0.012(2) 0.009(2)
C17 0.041(2) 0.058(3) 0.051(3) 0.006(2) 0.0017(19) 0.005(2)
N18 0.0485(19) 0.0457(19) 0.0360(18) 0.0000(15) -0.0011(14) -0.0012(16)
N19 0.055(2) 0.055(2) 0.0391(19) 0.0023(16) -0.0079(16) -0.0090(18)
C20 0.074(3) 0.056(3) 0.040(2) -0.002(2) -0.010(2) -0.007(2)
C21 0.086(4) 0.073(4) 0.034(2) -0.003(2) 0.003(2) -0.008(3)
C22 0.069(3) 0.062(3) 0.038(2) 0.002(2) 0.006(2) -0.010(2)
N23 0.093(4) 0.074(3) 0.057(3) -0.018(2) -0.017(3) -0.015(3)
C24 0.076(4) 0.055(3) 0.060(3) -0.001(2) -0.009(3) -0.003(3)
C25 0.112(6) 0.081(5) 0.094(5) -0.014(4) -0.045(5) -0.009(4)

loop_
_atom_type_symbol
_atom_type_description
_atom_type_scat_dispersion_real
_atom_type_scat_dispersion_imag
_atom_type_scat_source
C C 0.0181 0.0091 'International Tables Vol C Tables 4.2.6.8 and 6.1.1.4'
H H 0.0000 0.0000 'International Tables Vol C Tables 4.2.6.8 and 6.1.1.4'
N N 0.0311 0.0180 'International Tables Vol C Tables 4.2.6.8 and 6.1.1.4'
B B 0.0090 0.0039 'International Tables Vol C Tables 4.2.6.8 and 6.1.1.4'
F F 0.0727 0.0534 'International Tables Vol C Tables 4.2.6.8 and 6.1.1.4'
Ag Ag 0.1306 4.2820 'International Tables Vol C Tables 4.2.6.8 and 6.1.1.4'

loop_
_geom_angle_atom_site_label_1
_geom_angle_atom_site_label_2
_geom_angle_atom_site_label_3
_geom_angle
_geom_angle_site_symmetry_3
N23 Ag1 N14 121.21(19) .
N23 Ag1 N2 153.60(18) .
N14 Ag1 N2 65.92(12) .
N23 Ag1 N9 99.44(19) .
N14 Ag1 N9 131.02(13) .
N2 Ag1 N9 65.74(12) .
N23 Ag1 N19 92.70(18) 3_666
N14 Ag1 N19 88.88(13) 3_666
N2 Ag1 N19 113.38(12) 3_666
N9 Ag1 N19 117.25(14) 3_666
C7 N2 C3 117.8(4) .
C7 N2 Ag1 121.1(3) .
C3 N2 Ag1 120.6(3) .
N2 C3 C4 124.4(4) .
N2 C3 N8 115.4(4) .
C4 C3 N8 120.2(4) .
C3 C4 C5 115.8(4) .
C3 C4 H4 122.1 .
C5 C4 H4 122.1 .
C6 C5 C4 121.2(4) .
C6 C5 N18 119.8(4) .
C4 C5 N18 118.9(4) .
C7 C6 C5 116.2(4) .
C7 C6 H6 121.9 .
C5 C6 H6 121.9 .
N2 C7 C6 124.5(4) .
N2 C7 N13 114.8(4) .
C6 C7 N13 120.6(4) .
N9 N8 C12 111.5(4) .
N9 N8 C3 120.2(4) .
C12 N8 C3 128.3(4) .
C10 N9 N8 104.5(5) .
C10 N9 Ag1 137.1(4) .
N8 N9 Ag1 115.4(3) .
N9 C10 C11 112.3(5) .
N9 C10 H10 123.8 .
C11 C10 H10 123.8 .
C12 C11 C10 105.9(5) .
C12 C11 H11 127.1 .
C10 C11 H11 127.1 .
C11 C12 N8 105.9(5) .
C11 C12 H12 127.1 .
N8 C12 H12 127.1 .
C17 N13 N14 111.3(4) .
C17 N13 C7 129.3(4) .
N14 N13 C7 119.3(4) .
C15 N14 N13 104.5(4) .
C15 N14 Ag1 137.0(4) .
N13 N14 Ag1 118.4(3) .
N14 C15 C16 111.7(5) .
N14 C15 H15 124.2 .
C16 C15 H15 124.2 .
C17 C16 C15 105.0(4) .
C17 C16 H16 127.5 .
C15 C16 H16 127.5 .
C16 C17 N13 107.6(5) .
C16 C17 H17 126.2 .
N13 C17 H17 126.2 .
N19 N18 C22 111.4(4) .
N19 N18 C5 120.3(4) .
C22 N18 C5 128.3(4) .
C20 N19 N18 104.7(4) .
C20 N19 Ag1 116.8(3) 3_666
N18 N19 Ag1 116.2(3) 3_666
N19 C20 C21 112.3(5) .
N19 C20 H20 123.9 .
C21 C20 H20 123.9 .
C22 C21 C20 105.2(5) .
C22 C21 H21 127.4 .
C20 C21 H21 127.4 .
C21 C22 N18 106.5(5) .
C21 C22 H22 126.7 .
N18 C22 H22 126.7 .
C24 N23 Ag1 164.3(6) .
N23 C24 C25 178.5(8) .
C24 C25 H25A 109.5 .
C24 C25 H25B 109.5 .
H25A C25 H25B 109.5 .
C24 C25 H25C 109.5 .
H25A C25 H25C 109.5 .
H25B C25 H25C 109.5 .
F30A B26A F29A 109.0(12) .
F30A B26A F27A 112.5(13) .
F29A B26A F27A 111.6(14) .
F30A B26A F28A 107.8(13) .
F29A B26A F28A 108.0(12) .
F27A B26A F28A 107.7(12) .
F29B B26B F28B 111.7(14) .
F29B B26B F27B 108.6(13) .
F28B B26B F27B 106.1(13) .
F29B B26B F30B 108.3(12) .
F28B B26B F30B 110.5(14) .
F27B B26B F30B 111.6(13) .
F30C B26C F27C 110.9(15) .
F30C B26C F29C 113.4(15) .
F27C B26C F29C 107.3(14) .
F30C B26C F28C 109.4(15) .
F27C B26C F28C 107.6(15) .
F29C B26C F28C 108.0(15) .
N33A C32A C31A 173.9(16) .
C32B C31B H31D 109.5 .
C32B C31B H31E 109.5 .
H31D C31B H31E 109.5 .
C32B C31B H31F 109.5 .
H31D C31B H31F 109.5 .
H31E C31B H31F 109.5 .
N33B C32B C31B 138(2) .

loop_
_geom_bond_atom_site_label_1
_geom_bond_atom_site_label_2
_geom_bond_distance
_geom_bond_site_symmetry_2
Ag1 N23 2.250(5) .
Ag1 N14 2.414(4) .
Ag1 N2 2.445(3) .
Ag1 N9 2.461(5) .
Ag1 N19 2.566(4) 3_666
N2 C7 1.320(5) .
N2 C3 1.325(6) .
C3 C4 1.391(6) .
C3 N8 1.404(6) .
C4 C5 1.398(6) .
C4 H4 0.9500 .
C5 C6 1.388(6) .
C5 N18 1.404(5) .
C6 C7 1.385(6) .
C6 H6 0.9500 .
C7 N13 1.421(5) .
N8 N9 1.363(6) .
N8 C12 1.372(6) .
N9 C10 1.314(7) .
C10 C11 1.387(9) .
C10 H10 0.9500 .
C11 C12 1.362(7) .
C11 H11 0.9500 .
C12 H12 0.9500 .
N13 C17 1.355(6) .
N13 N14 1.361(5) .
N14 C15 1.324(7) .
C15 C16 1.403(8) .
C15 H15 0.9500 .
C16 C17 1.350(7) .
C16 H16 0.9500 .
C17 H17 0.9500 .
N18 N19 1.355(6) .
N18 C22 1.364(6) .
N19 C20 1.315(6) .
N19 Ag1 2.566(4) 3_666
C20 C21 1.389(8) .
C20 H20 0.9500 .
C21 C22 1.362(8) .
C21 H21 0.9500 .
C22 H22 0.9500 .
N23 C24 1.107(7) .
C24 C25 1.477(8) .
C25 H25A 0.9800 .
C25 H25B 0.9800 .
C25 H25C 0.9800 .
B26A F30A 1.354(16) .
B26A F29A 1.378(16) .
B26A F27A 1.389(15) .
B26A F28A 1.414(15) .
B26B F29B 1.363(16) .
B26B F28B 1.385(16) .
B26B F27B 1.392(17) .
B26B F30B 1.405(15) .
B26C F30C 1.365(17) .
B26C F27C 1.380(17) .
B26C F29C 1.388(17) .
B26C F28C 1.393(18) .
C31A C32A 1.431(12) .
C31A H31A 0.9800 .
C31A H31B 0.9800 .
C31A H31C 0.9800 .
C32A N33A 1.128(12) .
C31B C32B 1.510(16) .
C31B H31D 0.9800 .
C31B H31E 0.9800 .
C31B H31F 0.9800 .
C32B N33B 1.220(17) .
